data_4061548
loop_
_publ_author_name
'Roger, M.'
'Belkhiri, L.'
'Thu\'ery, P.'
'Arliguie, T.'
'Fourmigu\'e, M.'
'Boucekkine, A.'
'Ephritikhine, M.'

_publ_section_title
;
Lanthanide(III) / Actinide(III) Differentiation
 in Mixed Cyclopentadienyl / Dithiolene Compounds from
 X-Ray Diffraction and Density Functional Theory Analysis
;
_journal_issue 21
_journal_name_full Organometallics
_journal_page_first 4940
_journal_page_last 4952
_journal_paper_doi 10.1021/om050329z
_journal_volume 24
_journal_year 2005
_chemical_formula_sum 'C64 H100 Ce2 K2 O4 S8'
_chemical_formula_weight 1548.36
_space_group_IT_number 14
_symmetry_cell_setting monoclinic
_symmetry_space_group_name_Hall '-P 2ybc'
_symmetry_space_group_name_H-M 'P 1 21/c 1'
_cell_angle_alpha 90.00
_cell_angle_beta 98.480(15)
_cell_angle_gamma 90.00
_cell_formula_units_Z 2
_cell_length_a 13.8911(17)
_cell_length_b 16.0128(14)
_cell_length_c 16.037(2)
_cell_measurement_temperature 100(2)
_cell_volume 3528.2(7)
_diffrn_ambient_temperature 100(2)
_exptl_crystal_density_diffrn 1.458
_cod_original_sg_symbol_H-M 'P 21/c'
_cod_database_code 4061548

loop_
_symmetry_equiv_pos_as_xyz
'x, y, z'
'-x, y+1/2, -z+1/2'
'-x, -y, -z'
'x, -y-1/2, z-1/2'

loop_
_atom_site_label
_atom_site_type_symbol
_atom_site_fract_x
_atom_site_fract_y
_atom_site_fract_z
_atom_site_U_iso_or_equiv
_atom_site_adp_type
_atom_site_occupancy
_atom_site_symmetry_multiplicity
_atom_site_calc_flag
_atom_site_refinement_flags
_atom_site_disorder_assembly
_atom_site_disorder_group
Ce Ce 0.713598(12) 0.434988(10) 0.779692(9) 0.01243(5) Uani 1 1 d . . .
K K 1.05756(5) 0.44178(4) 0.89324(4) 0.01761(14) Uani 1 1 d . . .
S1 S 0.83343(6) 0.48468(4) 0.92930(4) 0.01589(16) Uani 1 1 d . . .
S2 S 0.88453(6) 0.33458(5) 0.79106(4) 0.01714(16) Uani 1 1 d . . .
S3 S 0.93816(6) 0.22161(5) 0.93207(5) 0.02165(17) Uani 1 1 d . . .
S4 S 0.86115(6) 0.36718(5) 1.06480(4) 0.02122(17) Uani 1 1 d . . .
C1 C 0.8645(2) 0.37942(17) 0.95507(16) 0.0144(6) Uani 1 1 d . . .
C2 C 0.8902(2) 0.32136(17) 0.90131(16) 0.0142(6) Uani 1 1 d . . .
C3 C 0.9841(3) 0.2372(2) 1.04221(19) 0.0278(8) Uani 1 1 d . . .
H3A H 1.0131 0.1856 1.0655 0.033 Uiso 1 1 calc R . .
H3B H 1.0347 0.2794 1.0473 0.033 Uiso 1 1 calc R . .
C4 C 0.9064(3) 0.2639(2) 1.09251(19) 0.0301(8) Uani 1 1 d . . .
H4A H 0.9327 0.2627 1.1520 0.036 Uiso 1 1 calc R . .
H4B H 0.8529 0.2245 1.0832 0.036 Uiso 1 1 calc R . .
C5 C 0.8168(2) 0.57023(19) 0.72152(17) 0.0183(6) Uani 1 1 d . . .
C6 C 0.8006(2) 0.51439(18) 0.65228(17) 0.0164(6) Uani 1 1 d . . .
C7 C 0.6989(2) 0.51347(18) 0.62277(17) 0.0169(6) Uani 1 1 d . . .
C8 C 0.6534(2) 0.56927(19) 0.67363(17) 0.0194(6) Uani 1 1 d . . .
C9 C 0.7267(2) 0.60286(18) 0.73567(18) 0.0187(6) Uani 1 1 d . . .
C10 C 0.9161(2) 0.5973(2) 0.7637(2) 0.0292(8) Uani 1 1 d . . .
H10A H 0.9622 0.5534 0.7594 0.044 Uiso 1 1 calc R . .
H10B H 0.9136 0.6091 0.8221 0.044 Uiso 1 1 calc R . .
H10C H 0.9356 0.6466 0.7366 0.044 Uiso 1 1 calc R . .
C11 C 0.8778(2) 0.4723(2) 0.6110(2) 0.0269(7) Uani 1 1 d . . .
H11A H 0.9100 0.5130 0.5809 0.040 Uiso 1 1 calc R . .
H11B H 0.8485 0.4306 0.5725 0.040 Uiso 1 1 calc R . .
H11C H 0.9244 0.4465 0.6534 0.040 Uiso 1 1 calc R . .
C12 C 0.6503(3) 0.4689(2) 0.54526(18) 0.0294(8) Uani 1 1 d . . .
H12A H 0.6644 0.4975 0.4959 0.044 Uiso 1 1 calc R . .
H12B H 0.5812 0.4679 0.5453 0.044 Uiso 1 1 calc R . .
H12C H 0.6744 0.4127 0.5451 0.044 Uiso 1 1 calc R . .
C13 C 0.5502(2) 0.6005(2) 0.6551(2) 0.0304(8) Uani 1 1 d . . .
H13A H 0.5482 0.6502 0.6214 0.046 Uiso 1 1 calc R . .
H13B H 0.5267 0.6128 0.7071 0.046 Uiso 1 1 calc R . .
H13C H 0.5099 0.5584 0.6250 0.046 Uiso 1 1 calc R . .
C14 C 0.7115(3) 0.6681(2) 0.7996(2) 0.0332(9) Uani 1 1 d . . .
H14A H 0.7583 0.6606 0.8493 0.050 Uiso 1 1 calc R . .
H14B H 0.6470 0.6630 0.8138 0.050 Uiso 1 1 calc R . .
H14C H 0.7194 0.7226 0.7765 0.050 Uiso 1 1 calc R . .
C15 C 0.6179(2) 0.3029(2) 0.8489(2) 0.0247(7) Uani 1 1 d . . .
C16 C 0.5842(2) 0.30050(18) 0.7613(2) 0.0212(7) Uani 1 1 d . . .
C17 C 0.5237(2) 0.37066(19) 0.74058(19) 0.0194(6) Uani 1 1 d . . .
C18 C 0.5224(2) 0.41757(18) 0.81516(18) 0.0198(6) Uani 1 1 d . . .
C19 C 0.5804(2) 0.3757(2) 0.88166(19) 0.0240(7) Uani 1 1 d . . .
C20 C 0.6744(3) 0.2347(2) 0.8993(3) 0.0435(10) Uani 1 1 d . . .
H20A H 0.7076 0.2575 0.9510 0.065 Uiso 1 1 calc R . .
H20B H 0.7212 0.2115 0.8673 0.065 Uiso 1 1 calc R . .
H20C H 0.6305 0.1916 0.9116 0.065 Uiso 1 1 calc R . .
C21 C 0.6060(3) 0.2330(2) 0.7008(3) 0.0373(9) Uani 1 1 d . . .
H21A H 0.5502 0.1974 0.6878 0.056 Uiso 1 1 calc R . .
H21B H 0.6606 0.2006 0.7264 0.056 Uiso 1 1 calc R . .
H21C H 0.6209 0.2582 0.6500 0.056 Uiso 1 1 calc R . .
C22 C 0.4596(2) 0.3829(2) 0.65748(19) 0.0285(8) Uani 1 1 d . . .
H22A H 0.4920 0.3620 0.6129 0.043 Uiso 1 1 calc R . .
H22B H 0.4461 0.4413 0.6487 0.043 Uiso 1 1 calc R . .
H22C H 0.3996 0.3531 0.6577 0.043 Uiso 1 1 calc R . .
C23 C 0.4640(3) 0.4956(2) 0.8254(2) 0.0299(8) Uani 1 1 d . . .
H23A H 0.4241 0.4868 0.8686 0.045 Uiso 1 1 calc R . .
H23B H 0.4234 0.5081 0.7731 0.045 Uiso 1 1 calc R . .
H23C H 0.5075 0.5414 0.8409 0.045 Uiso 1 1 calc R . .
C24 C 0.5921(3) 0.4028(3) 0.9729(2) 0.0388(9) Uani 1 1 d . . .
H24A H 0.6018 0.4621 0.9763 0.058 Uiso 1 1 calc R . .
H24B H 0.6473 0.3750 1.0039 0.058 Uiso 1 1 calc R . .
H24C H 0.5345 0.3884 0.9963 0.058 Uiso 1 1 calc R . .
O1 O 1.19953(19) 0.32854(15) 0.92502(17) 0.0398(6) Uani 1 1 d . . .
O2 O 1.14608(18) 0.47482(13) 0.76113(13) 0.0299(6) Uani 1 1 d . . .
C25 C 1.2975(3) 0.3589(2) 0.9364(3) 0.0447(10) Uani 1 1 d . . .
H25A H 1.3029 0.4089 0.9709 0.054 Uiso 1 1 calc R . .
H25B H 1.3168 0.3724 0.8823 0.054 Uiso 1 1 calc R . .
C26 C 1.3618(3) 0.2907(2) 0.9794(3) 0.0414(9) Uani 1 1 d . . .
H26A H 1.4125 0.2757 0.9465 0.050 Uiso 1 1 calc R . .
H26B H 1.3917 0.3080 1.0352 0.050 Uiso 1 1 calc R . .
C27 C 1.2926(3) 0.2188(2) 0.9844(2) 0.0341(8) Uani 1 1 d . . .
H27A H 1.3219 0.1663 0.9714 0.041 Uiso 1 1 calc R . .
H27B H 1.2733 0.2151 1.0400 0.041 Uiso 1 1 calc R . .
C28 C 1.2077(3) 0.2398(2) 0.9194(2) 0.0353(9) Uani 1 1 d . . .
H28A H 1.2196 0.2231 0.8636 0.042 Uiso 1 1 calc R . .
H28B H 1.1491 0.2125 0.9316 0.042 Uiso 1 1 calc R . .
C29 C 1.1613(3) 0.4072(2) 0.7065(2) 0.0318(8) Uani 1 1 d . . .
H29A H 1.1088 0.3670 0.7036 0.038 Uiso 1 1 calc R . .
H29B H 1.2224 0.3791 0.7261 0.038 Uiso 1 1 calc R . .
C30 C 1.1637(3) 0.4473(2) 0.6217(2) 0.0288(8) Uani 1 1 d . . .
H30A H 1.0985 0.4570 0.5923 0.035 Uiso 1 1 calc R . .
H30B H 1.1995 0.4133 0.5867 0.035 Uiso 1 1 calc R . .
C31 C 1.2162(2) 0.5290(2) 0.64605(19) 0.0235(7) Uani 1 1 d . . .
H31A H 1.1966 0.5721 0.6045 0.028 Uiso 1 1 calc R . .
H31B H 1.2862 0.5219 0.6522 0.028 Uiso 1 1 calc R . .
C32 C 1.1836(3) 0.55014(19) 0.7301(2) 0.0250(7) Uani 1 1 d . . .
H32A H 1.2382 0.5706 0.7695 0.030 Uiso 1 1 calc R . .
H32B H 1.1336 0.5929 0.7225 0.030 Uiso 1 1 calc R . .

loop_
_atom_site_aniso_label
_atom_site_aniso_U_11
_atom_site_aniso_U_22
_atom_site_aniso_U_33
_atom_site_aniso_U_23
_atom_site_aniso_U_13
_atom_site_aniso_U_12
Ce 0.01253(9) 0.01281(8) 0.01173(8) 0.00063(7) 0.00101(5) -0.00194(8)
K 0.0195(3) 0.0187(3) 0.0147(3) -0.0008(3) 0.0029(2) -0.0041(3)
S1 0.0199(4) 0.0147(4) 0.0127(3) -0.0011(3) 0.0009(3) -0.0022(3)
S2 0.0179(4) 0.0201(4) 0.0127(3) -0.0025(3) 0.0002(3) 0.0014(3)
S3 0.0233(4) 0.0155(4) 0.0244(4) 0.0006(3) -0.0024(3) 0.0003(3)
S4 0.0316(5) 0.0209(4) 0.0111(3) 0.0012(3) 0.0028(3) -0.0067(4)
C1 0.0138(15) 0.0169(14) 0.0122(13) 0.0015(11) 0.0011(11) -0.0045(13)
C2 0.0115(14) 0.0158(15) 0.0140(13) 0.0005(11) -0.0027(11) -0.0064(13)
C3 0.031(2) 0.0231(17) 0.0261(16) 0.0068(14) -0.0053(14) -0.0021(16)
C4 0.046(2) 0.0249(17) 0.0188(15) 0.0073(14) 0.0035(15) -0.0077(17)
C5 0.0185(15) 0.0178(14) 0.0178(13) 0.0076(13) 0.0002(12) -0.0035(14)
C6 0.0159(15) 0.0180(15) 0.0163(14) 0.0073(12) 0.0060(12) 0.0037(13)
C7 0.0201(16) 0.0168(15) 0.0138(13) 0.0054(11) 0.0023(12) 0.0001(14)
C8 0.0177(15) 0.0211(15) 0.0201(14) 0.0082(13) 0.0053(12) 0.0028(15)
C9 0.0257(17) 0.0122(14) 0.0190(15) 0.0030(12) 0.0060(13) 0.0017(14)
C10 0.0272(19) 0.0339(18) 0.0247(16) 0.0132(14) -0.0017(14) -0.0151(16)
C11 0.0266(18) 0.0303(18) 0.0263(17) 0.0077(14) 0.0128(14) 0.0066(16)
C12 0.033(2) 0.0370(19) 0.0163(15) -0.0007(14) -0.0012(14) -0.0057(17)
C13 0.0216(18) 0.0370(19) 0.0342(18) 0.0154(15) 0.0102(14) 0.0112(17)
C14 0.057(3) 0.0195(16) 0.0264(17) -0.0040(13) 0.0179(17) -0.0017(18)
C15 0.0138(16) 0.0245(17) 0.0339(17) 0.0110(14) -0.0034(13) -0.0093(15)
C16 0.0132(16) 0.0148(15) 0.0354(17) -0.0025(13) 0.0028(13) -0.0067(14)
C17 0.0132(15) 0.0209(16) 0.0240(15) 0.0003(12) 0.0026(12) -0.0067(14)
C18 0.0155(15) 0.0198(16) 0.0249(15) 0.0001(12) 0.0057(12) -0.0028(14)
C19 0.0208(17) 0.0293(18) 0.0222(15) 0.0032(13) 0.0046(13) -0.0118(15)
C20 0.027(2) 0.031(2) 0.069(3) 0.0247(19) -0.0084(19) -0.0135(18)
C21 0.027(2) 0.0235(18) 0.061(2) -0.0147(17) 0.0036(18) -0.0071(17)
C22 0.0191(17) 0.038(2) 0.0265(17) -0.0009(15) -0.0011(14) -0.0048(16)
C23 0.0255(19) 0.0271(17) 0.0399(19) -0.0038(15) 0.0142(15) -0.0002(16)
C24 0.032(2) 0.064(3) 0.0219(17) 0.0005(17) 0.0078(15) -0.020(2)
O1 0.0311(15) 0.0241(13) 0.0611(17) -0.0046(12) -0.0036(13) 0.0028(12)
O2 0.0458(15) 0.0220(11) 0.0263(12) -0.0016(9) 0.0196(11) -0.0043(12)
C25 0.044(3) 0.028(2) 0.064(3) 0.0015(19) 0.014(2) -0.010(2)
C26 0.029(2) 0.045(2) 0.051(2) -0.0081(19) 0.0061(18) -0.005(2)
C27 0.036(2) 0.0253(18) 0.043(2) 0.0006(15) 0.0125(17) 0.0026(17)
C28 0.028(2) 0.0247(18) 0.052(2) -0.0152(17) 0.0038(17) -0.0016(17)
C29 0.046(2) 0.0242(17) 0.0276(17) -0.0035(14) 0.0126(16) 0.0021(17)
C30 0.0309(19) 0.0320(19) 0.0250(16) -0.0043(14) 0.0088(14) -0.0018(17)
C31 0.0229(18) 0.0269(16) 0.0228(15) 0.0069(13) 0.0097(13) 0.0016(15)
C32 0.0332(19) 0.0185(16) 0.0263(16) 0.0039(13) 0.0143(14) -0.0020(15)

loop_
_geom_bond_atom_site_label_1
_geom_bond_atom_site_label_2
_geom_bond_distance
_geom_bond_site_symmetry_2
_geom_bond_publ_flag
Ce C9 2.792(3) . ?
Ce C8 2.792(3) . ?
Ce C16 2.793(3) . ?
Ce C7 2.793(3) . ?
Ce C19 2.809(3) . ?
Ce C18 2.811(3) . ?
Ce C15 2.813(3) . ?
Ce C17 2.815(3) . ?
Ce C6 2.825(3) . ?
Ce S1 2.8253(8) . ?
Ce C5 2.830(3) . ?
Ce S2 2.8510(8) . ?
Ce C1 3.370(3) . ?
Ce C2 3.424(3) . ?
Ce K 4.8571(10) . ?
Ce Ce 10.0495(17) 3_767 ?
K O2 2.655(2) . ?
K O1 2.672(3) . ?
K C2 3.038(3) . ?
K C1 3.156(3) . ?
K S2 3.2012(10) . ?
K S1 3.2415(10) 3_767 ?
K S4 3.2958(10) 3_767 ?
K S1 3.3212(11) . ?
K K 4.4015(13) 3_767 ?
S1 C1 1.774(3) . ?
S1 K 3.2415(10) 3_767 ?
S2 C2 1.771(3) . ?
S3 C2 1.772(3) . ?
S3 C3 1.805(3) . ?
S4 C1 1.778(3) . ?
S4 C4 1.802(3) . ?
S4 K 3.2958(10) 3_767 ?
C1 C2 1.351(4) . ?
C3 C4 1.501(5) . ?
C5 C9 1.405(4) . ?
C5 C6 1.418(4) . ?
C5 C10 1.507(4) . ?
C6 C7 1.422(4) . ?
C6 C11 1.500(4) . ?
C7 C8 1.419(4) . ?
C7 C12 1.504(4) . ?
C8 C9 1.420(4) . ?
C8 C13 1.506(4) . ?
C9 C14 1.501(4) . ?
C15 C19 1.410(5) . ?
C15 C16 1.415(4) . ?
C15 C20 1.508(5) . ?
C16 C17 1.413(4) . ?
C16 C21 1.511(5) . ?
C17 C18 1.415(4) . ?
C17 C22 1.503(4) . ?
C18 C19 1.408(4) . ?
C18 C23 1.510(4) . ?
C19 C24 1.511(4) . ?
O1 C28 1.430(4) . ?
O1 C25 1.431(5) . ?
O2 C29 1.427(4) . ?
O2 C32 1.432(4) . ?
C25 C26 1.512(6) . ?
C26 C27 1.510(5) . ?
C27 C28 1.492(5) . ?
C29 C30 1.508(4) . ?
C30 C31 1.520(4) . ?
C31 C32 1.521(4) . ?
